data_4028614
loop_
_publ_author_name
'Hiroaki Shitara'
'Toshiki Shintani'
'Koichi Kodama'
'Takuji Hirose'

_publ_contact_author_address '255 Shimo-Okubo,Sakura-ku,Saitama,Japan'
_publ_contact_author_email hirose@apc.saitama-u.ac.jp
_publ_contact_author_fax +81-48-858-9548
_publ_contact_author_name 'Takuji Hirose'
_publ_contact_author_phone +81-48-858-9548
_publ_section_title
;
 Solvent-Induced Reversed Stereoselectivity in Reciprocal Resolutions of
 Mandelic Acid and erythro-2-Amino-1,2-diphenylethanol
;
_journal_name_full 'Journal of Organic Chemistry'
_journal_page_first 9309
_journal_page_last 9316
_journal_paper_doi 10.1021/jo401517q
_journal_volume 78
_journal_year 2013
_chemical_absolute_configuration rm
_chemical_formula_sum 'C26 H31 N O6'
_chemical_formula_weight 453.52
_chemical_name_systematic
; 
 ? 
;
_space_group_IT_number 19
_symmetry_cell_setting orthorhombic
_symmetry_space_group_name_Hall 'P 2ac 2ab'
_symmetry_space_group_name_H-M 'P 21 21 21'
_atom_sites_solution_hydrogens geom
_atom_sites_solution_primary direct
_atom_sites_solution_secondary difmap
_audit_creation_method SHELXL-97
_cell_angle_alpha 90.00
_cell_angle_beta 90.00
_cell_angle_gamma 90.00
_cell_formula_units_Z 4
_cell_length_a 5.8548(8)
_cell_length_b 17.170(2)
_cell_length_c 22.895(3)
_cell_measurement_temperature 150(2)
_cell_volume 2301.6(5)
_computing_structure_refinement 'SHELXL-97 (Sheldrick, 1997)'
_computing_structure_solution 'SHELXS-97 (Sheldrick, 1990)'
_diffrn_ambient_temperature 150(2)
_diffrn_measured_fraction_theta_full 1.000
_diffrn_measured_fraction_theta_max 1.000
_diffrn_measurement_device_type CCD
_diffrn_measurement_method \w
_diffrn_radiation_monochromator graphite
_diffrn_radiation_source 'fine-focus sealed tube'
_diffrn_radiation_type MoK\a
_diffrn_radiation_wavelength 0.71073
_diffrn_reflns_av_R_equivalents 0.1963
_diffrn_reflns_av_sigmaI/netI 0.1239
_diffrn_reflns_limit_h_max 6
_diffrn_reflns_limit_h_min -5
_diffrn_reflns_limit_k_max 20
_diffrn_reflns_limit_k_min -18
_diffrn_reflns_limit_l_max 26
_diffrn_reflns_limit_l_min -27
_diffrn_reflns_number 10924
_diffrn_reflns_theta_full 25.00
_diffrn_reflns_theta_max 25.00
_diffrn_reflns_theta_min 1.48
_exptl_absorpt_coefficient_mu 0.093
_exptl_absorpt_correction_T_max 0.9954
_exptl_absorpt_correction_T_min 0.9482
_exptl_absorpt_correction_type multi-scan
_exptl_crystal_colour colorless
_exptl_crystal_density_diffrn 1.309
_exptl_crystal_description needle
_exptl_crystal_F_000 968
_exptl_crystal_size_max 0.58
_exptl_crystal_size_mid 0.05
_exptl_crystal_size_min 0.05
_refine_diff_density_max 0.338
_refine_diff_density_min -0.309
_refine_diff_density_rms 0.069
_refine_ls_abs_structure_details 'Flack H D (1983), Acta Cryst. A39, 876-881'
_refine_ls_abs_structure_Flack 0.4(11)
_refine_ls_extinction_method none
_refine_ls_goodness_of_fit_ref 1.005
_refine_ls_hydrogen_treatment mixed
_refine_ls_matrix_type full
_refine_ls_number_parameters 318
_refine_ls_number_reflns 4019
_refine_ls_number_restraints 0
_refine_ls_restrained_S_all 1.005
_refine_ls_R_factor_all 0.0630
_refine_ls_R_factor_gt 0.0582
_refine_ls_shift/su_max 0.000
_refine_ls_shift/su_mean 0.000
_refine_ls_structure_factor_coef Fsqd
_refine_ls_weighting_details 'calc w=1/[\s^2^(Fo^2^)+(0.0568P)^2^+0.0000P] where P=(Fo^2^+2Fc^2^)/3'
_refine_ls_weighting_scheme calc
_refine_ls_wR_factor_gt 0.1246
_refine_ls_wR_factor_ref 0.1281
_reflns_number_gt 3620
_reflns_number_total 4019
_reflns_threshold_expression >2sigma(I)
_cod_data_source_file jo401517q_si_009.cif
_cod_data_source_block (R)-1_(1R,2S)-2_1,4-dioxane
_cod_database_code 4028614

loop_
_symmetry_equiv_pos_as_xyz
'x, y, z'
'-x+1/2, -y, z+1/2'
'x+1/2, -y+1/2, -z'
'-x, y+1/2, -z+1/2'

loop_
_atom_site_label
_atom_site_type_symbol
_atom_site_fract_x
_atom_site_fract_y
_atom_site_fract_z
_atom_site_U_iso_or_equiv
_atom_site_adp_type
_atom_site_occupancy
_atom_site_symmetry_multiplicity
_atom_site_calc_flag
_atom_site_refinement_flags
O1 O -0.4321(3) 0.37190(9) -0.01311(7) 0.0252(4) Uani 1 1 d .
O2 O 0.0600(3) 0.16604(10) 0.15230(8) 0.0287(4) Uani 1 1 d .
N1 N -0.3138(4) 0.11445(13) 0.08267(8) 0.0223(4) Uani 1 1 d .
O4 O -0.5479(3) 0.23266(9) 0.03100(7) 0.0289(4) Uani 1 1 d .
O5 O -0.6954(3) 0.28424(10) 0.11253(7) 0.0329(4) Uani 1 1 d .
O6 O 0.1102(3) 0.53008(10) -0.02185(9) 0.0335(4) Uani 1 1 d .
C34 C -0.5424(4) 0.37161(13) 0.04252(10) 0.0214(5) Uani 1 1 d .
H1 H -0.6895 0.4006 0.0383 0.026 Uiso 1 1 calc R
C8 C -0.1671(4) 0.18308(14) 0.16885(11) 0.0245(5) Uani 1 1 d .
H2 H -0.2162 0.2315 0.1481 0.029 Uiso 1 1 calc R
C9 C -0.3424(4) 0.52011(15) 0.15509(11) 0.0311(6) Uani 1 1 d .
H3 H -0.3951 0.5669 0.1727 0.037 Uiso 1 1 calc R
O7 O 0.0405(3) 0.69237(10) -0.01695(10) 0.0414(5) Uani 1 1 d .
C11 C -0.4000(4) 0.41423(13) 0.08719(10) 0.0207(5) Uani 1 1 d .
C12 C -0.4047(4) -0.00156(15) 0.20891(10) 0.0298(5) Uani 1 1 d .
H4 H -0.5457 0.0225 0.2186 0.036 Uiso 1 1 calc R
C13 C 0.0046(5) -0.07266(15) 0.18076(12) 0.0347(6) Uani 1 1 d .
H5 H 0.1448 -0.0971 0.1708 0.042 Uiso 1 1 calc R
C14 C -0.0525(4) 0.42275(15) 0.14285(10) 0.0275(5) Uani 1 1 d .
H6 H 0.0925 0.4020 0.1530 0.033 Uiso 1 1 calc R
C15 C -0.1845(4) 0.38597(14) 0.10144(10) 0.0239(5) Uani 1 1 d .
H7 H -0.1278 0.3408 0.0824 0.029 Uiso 1 1 calc R
C16 C -0.3186(4) 0.11579(14) 0.14830(10) 0.0226(5) Uani 1 1 d .
H8 H -0.4787 0.1270 0.1609 0.027 Uiso 1 1 calc R
C17 C -0.0584(5) 0.18566(15) 0.33278(11) 0.0342(6) Uani 1 1 d .
H9 H 0.0588 0.1712 0.3593 0.041 Uiso 1 1 calc R
C18 C -0.4780(4) 0.48158(13) 0.11447(10) 0.0251(5) Uani 1 1 d .
H10 H -0.6251 0.5014 0.1053 0.030 Uiso 1 1 calc R
C19 C -0.6003(4) 0.28871(13) 0.06394(10) 0.0228(5) Uani 1 1 d .
C20 C -0.0480(4) 0.00066(14) 0.15840(11) 0.0283(5) Uani 1 1 d .
H11 H 0.0578 0.0265 0.1336 0.034 Uiso 1 1 calc R
C21 C -0.2527(4) 0.03604(13) 0.17198(10) 0.0220(5) Uani 1 1 d .
C22 C -0.1496(5) -0.10993(15) 0.21787(11) 0.0378(7) Uani 1 1 d .
H12 H -0.1144 -0.1598 0.2334 0.045 Uiso 1 1 calc R
C23 C -0.1312(4) 0.49045(15) 0.16988(11) 0.0302(6) Uani 1 1 d .
H13 H -0.0398 0.5160 0.1983 0.036 Uiso 1 1 calc R
C24 C -0.1949(4) 0.19600(13) 0.23421(11) 0.0242(5) Uani 1 1 d .
C25 C -0.3515(5) -0.07456(15) 0.23184(12) 0.0370(6) Uani 1 1 d .
H14 H -0.4560 -0.0998 0.2573 0.044 Uiso 1 1 calc R
C26 C -0.3956(4) 0.22799(15) 0.25527(11) 0.0304(6) Uani 1 1 d .
H15 H -0.5116 0.2433 0.2286 0.036 Uiso 1 1 calc R
C27 C -0.4298(5) 0.23808(15) 0.31472(11) 0.0354(6) Uani 1 1 d .
H16 H -0.5692 0.2595 0.3286 0.043 Uiso 1 1 calc R
C28 C -0.2599(5) 0.21686(15) 0.35381(11) 0.0360(6) Uani 1 1 d .
H17 H -0.2818 0.2237 0.3946 0.043 Uiso 1 1 calc R
C29 C -0.0759(4) 0.56231(16) 0.01009(13) 0.0353(6) Uani 1 1 d .
H19 H -0.0306 0.5697 0.0514 0.042 Uiso 1 1 calc R
H20 H -0.2069 0.5259 0.0091 0.042 Uiso 1 1 calc R
C30 C -0.0257(4) 0.17525(14) 0.27348(11) 0.0290(5) Uani 1 1 d .
H18 H 0.1137 0.1538 0.2596 0.035 Uiso 1 1 calc R
C31 C 0.2247(4) 0.65972(16) -0.04905(13) 0.0362(6) Uani 1 1 d .
H21 H 0.3553 0.6963 -0.0491 0.043 Uiso 1 1 calc R
H22 H 0.1772 0.6511 -0.0900 0.043 Uiso 1 1 calc R
C32 C 0.2965(4) 0.58366(15) -0.02221(11) 0.0307(6) Uani 1 1 d .
H23 H 0.4251 0.5614 -0.0448 0.037 Uiso 1 1 calc R
H24 H 0.3496 0.5927 0.0183 0.037 Uiso 1 1 calc R
C33 C -0.1458(4) 0.63935(16) -0.01568(15) 0.0385(6) Uani 1 1 d .
H25 H -0.2030 0.6312 -0.0559 0.046 Uiso 1 1 calc R
H26 H -0.2715 0.6618 0.0078 0.046 Uiso 1 1 calc R
H31 H -0.327(4) 0.3301(17) -0.0163(13) 0.037(8) Uiso 1 1 d .
H29 H -0.412(4) 0.1526(14) 0.0690(10) 0.013(6) Uiso 1 1 d .
H28 H -0.170(5) 0.1164(17) 0.0692(12) 0.028(7) Uiso 1 1 d .
H30 H -0.374(4) 0.067(2) 0.0674(14) 0.040(8) Uiso 1 1 d .
H27 H 0.134(5) 0.2076(19) 0.1384(14) 0.042(8) Uiso 1 1 d .

loop_
_atom_site_aniso_label
_atom_site_aniso_U_11
_atom_site_aniso_U_22
_atom_site_aniso_U_33
_atom_site_aniso_U_23
_atom_site_aniso_U_13
_atom_site_aniso_U_12
O1 0.0298(8) 0.0281(8) 0.0176(8) 0.0020(7) 0.0013(7) 0.0025(8)
O2 0.0286(8) 0.0248(9) 0.0328(10) 0.0016(7) 0.0071(8) -0.0036(8)
N1 0.0252(10) 0.0226(10) 0.0191(10) 0.0005(8) -0.0008(8) -0.0013(10)
O4 0.0348(8) 0.0222(8) 0.0297(9) -0.0011(7) 0.0014(8) 0.0026(8)
O5 0.0394(9) 0.0287(9) 0.0307(9) 0.0027(7) 0.0110(8) -0.0078(9)
O6 0.0328(8) 0.0247(8) 0.0429(11) -0.0040(8) 0.0079(8) 0.0007(8)
C34 0.0222(10) 0.0216(11) 0.0204(11) 0.0018(9) 0.0029(9) 0.0038(10)
C8 0.0302(12) 0.0207(11) 0.0225(12) 0.0017(9) 0.0014(10) 0.0025(11)
C9 0.0407(14) 0.0271(13) 0.0257(13) -0.0024(11) 0.0053(11) -0.0030(11)
O7 0.0336(9) 0.0257(9) 0.0648(13) -0.0028(9) -0.0009(9) 0.0003(9)
C11 0.0257(11) 0.0195(10) 0.0171(11) 0.0039(9) 0.0030(9) -0.0034(10)
C12 0.0374(13) 0.0315(12) 0.0205(12) 0.0002(10) 0.0002(11) -0.0055(12)
C13 0.0397(15) 0.0290(13) 0.0356(14) -0.0056(11) -0.0152(12) 0.0094(12)
C14 0.0257(11) 0.0324(12) 0.0244(12) 0.0042(10) -0.0022(10) -0.0030(12)
C15 0.0284(11) 0.0217(11) 0.0215(11) 0.0027(10) 0.0019(10) -0.0009(11)
C16 0.0258(11) 0.0234(11) 0.0187(11) 0.0002(9) 0.0041(10) 0.0023(11)
C17 0.0437(14) 0.0324(13) 0.0264(13) 0.0019(10) -0.0074(12) 0.0035(14)
C18 0.0266(11) 0.0254(11) 0.0232(12) 0.0042(9) 0.0038(10) 0.0006(10)
C19 0.0189(10) 0.0255(11) 0.0240(12) 0.0030(9) -0.0023(9) 0.0001(10)
C20 0.0332(12) 0.0241(11) 0.0275(13) -0.0026(10) -0.0022(11) 0.0014(12)
C21 0.0281(12) 0.0202(11) 0.0177(11) -0.0024(9) -0.0052(9) -0.0023(10)
C22 0.0643(18) 0.0214(12) 0.0278(13) 0.0008(11) -0.0177(13) 0.0007(13)
C23 0.0398(14) 0.0305(12) 0.0204(12) -0.0012(10) -0.0029(10) -0.0111(12)
C24 0.0307(11) 0.0172(11) 0.0248(12) -0.0011(9) 0.0002(10) -0.0039(11)
C25 0.0566(17) 0.0263(12) 0.0279(13) 0.0036(11) -0.0008(13) -0.0088(14)
C26 0.0340(13) 0.0294(12) 0.0278(13) -0.0049(10) -0.0023(11) 0.0054(12)
C27 0.0431(13) 0.0319(13) 0.0313(14) -0.0069(11) 0.0069(13) 0.0080(14)
C28 0.0548(16) 0.0285(13) 0.0246(13) -0.0038(10) 0.0002(12) -0.0009(14)
C29 0.0341(12) 0.0350(13) 0.0368(14) 0.0041(11) 0.0100(12) 0.0003(13)
C30 0.0329(12) 0.0249(11) 0.0292(13) 0.0029(10) 0.0009(11) 0.0000(11)
C31 0.0318(12) 0.0344(14) 0.0425(16) 0.0058(12) -0.0009(12) -0.0074(13)
C32 0.0323(12) 0.0308(13) 0.0291(13) -0.0037(11) 0.0013(11) 0.0039(12)
C33 0.0291(12) 0.0319(14) 0.0543(18) 0.0018(13) 0.0010(12) 0.0025(12)

loop_
_atom_type_symbol
_atom_type_description
_atom_type_scat_dispersion_real
_atom_type_scat_dispersion_imag
_atom_type_scat_source
C C 0.0033 0.0016 'International Tables Vol C Tables 4.2.6.8 and 6.1.1.4'
H H 0.0000 0.0000 'International Tables Vol C Tables 4.2.6.8 and 6.1.1.4'
N N 0.0061 0.0033 'International Tables Vol C Tables 4.2.6.8 and 6.1.1.4'
O O 0.0106 0.0060 'International Tables Vol C Tables 4.2.6.8 and 6.1.1.4'

loop_
_geom_angle_atom_site_label_1
_geom_angle_atom_site_label_2
_geom_angle_atom_site_label_3
_geom_angle
C34 O1 H31 111.1(18)
C8 O2 H27 112.9(18)
C16 N1 H29 108.5(14)
C16 N1 H28 111.1(17)
H29 N1 H28 116(2)
C16 N1 H30 112.0(19)
H29 N1 H30 105(2)
H28 N1 H30 105(3)
C29 O6 C32 109.71(18)
O1 C34 C11 110.68(17)
O1 C34 C19 112.71(18)
C11 C34 C19 110.70(19)
O1 C34 H1 107.5
C11 C34 H1 107.5
C19 C34 H1 107.5
O2 C8 C24 113.23(19)
O2 C8 C16 107.83(18)
C24 C8 C16 110.53(18)
O2 C8 H2 108.4
C24 C8 H2 108.4
C16 C8 H2 108.4
C23 C9 C18 120.0(2)
C23 C9 H3 120.0
C18 C9 H3 120.0
C31 O7 C33 109.91(19)
C18 C11 C15 118.8(2)
C18 C11 C34 121.75(19)
C15 C11 C34 119.42(19)
C21 C12 C25 120.3(2)
C21 C12 H4 119.8
C25 C12 H4 119.8
C22 C13 C20 119.7(2)
C22 C13 H5 120.2
C20 C13 H5 120.2
C15 C14 C23 120.1(2)
C15 C14 H6 119.9
C23 C14 H6 119.9
C14 C15 C11 120.7(2)
C14 C15 H7 119.6
C11 C15 H7 119.6
N1 C16 C21 109.73(18)
N1 C16 C8 107.94(18)
C21 C16 C8 115.02(18)
N1 C16 H8 108.0
C21 C16 H8 108.0
C8 C16 H8 108.0
C28 C17 C30 120.7(2)
C28 C17 H9 119.6
C30 C17 H9 119.6
C9 C18 C11 120.6(2)
C9 C18 H10 119.7
C11 C18 H10 119.7
O5 C19 O4 126.6(2)
O5 C19 C34 116.0(2)
O4 C19 C34 117.43(19)
C21 C20 C13 120.5(2)
C21 C20 H11 119.8
C13 C20 H11 119.8
C20 C21 C12 119.3(2)
C20 C21 C16 122.4(2)
C12 C21 C16 118.3(2)
C25 C22 C13 119.9(2)
C25 C22 H12 120.1
C13 C22 H12 120.1
C9 C23 C14 119.7(2)
C9 C23 H13 120.2
C14 C23 H13 120.2
C26 C24 C30 118.9(2)
C26 C24 C8 119.4(2)
C30 C24 C8 121.7(2)
C22 C25 C12 120.3(3)
C22 C25 H14 119.8
C12 C25 H14 119.8
C24 C26 C27 121.0(2)
C24 C26 H15 119.5
C27 C26 H15 119.5
C28 C27 C26 119.8(2)
C28 C27 H16 120.1
C26 C27 H16 120.1
C17 C28 C27 119.3(2)
C17 C28 H17 120.4
C27 C28 H17 120.4
O6 C29 C33 110.4(2)
O6 C29 H19 109.6
C33 C29 H19 109.6
O6 C29 H20 109.6
C33 C29 H20 109.6
H19 C29 H20 108.1
C17 C30 C24 120.3(2)
C17 C30 H18 119.8
C24 C30 H18 119.8
O7 C31 C32 110.1(2)
O7 C31 H21 109.6
C32 C31 H21 109.6
O7 C31 H22 109.6
C32 C31 H22 109.6
H21 C31 H22 108.2
O6 C32 C31 110.39(19)
O6 C32 H23 109.6
C31 C32 H23 109.6
O6 C32 H24 109.6
C31 C32 H24 109.6
H23 C32 H24 108.1
O7 C33 C29 111.2(2)
O7 C33 H25 109.4
C29 C33 H25 109.4
O7 C33 H26 109.4
C29 C33 H26 109.4
H25 C33 H26 108.0

loop_
_geom_bond_atom_site_label_1
_geom_bond_atom_site_label_2
_geom_bond_distance
O1 C34 1.428(3)
O1 H31 0.95(3)
O2 C8 1.413(3)
O2 H27 0.90(3)
N1 C16 1.503(3)
N1 H29 0.93(2)
N1 H28 0.90(3)
N1 H30 0.95(3)
O4 C19 1.261(3)
O5 C19 1.246(3)
O6 C29 1.424(3)
O6 C32 1.427(3)
C34 C11 1.509(3)
C34 C19 1.543(3)
C34 H1 1.0000
C8 C24 1.521(3)
C8 C16 1.531(3)
C8 H2 1.0000
C9 C23 1.379(4)
C9 C18 1.390(3)
C9 H3 0.9500
O7 C31 1.420(3)
O7 C33 1.421(3)
C11 C18 1.391(3)
C11 C15 1.390(3)
C12 C21 1.387(3)
C12 C25 1.394(4)
C12 H4 0.9500
C13 C22 1.395(4)
C13 C20 1.394(4)
C13 H5 0.9500
C14 C15 1.377(3)
C14 C23 1.395(4)
C14 H6 0.9500
C15 H7 0.9500
C16 C21 1.522(3)
C16 H8 1.0000
C17 C28 1.382(4)
C17 C30 1.383(4)
C17 H9 0.9500
C18 H10 0.9500
C20 C21 1.379(3)
C20 H11 0.9500
C22 C25 1.367(4)
C22 H12 0.9500
C23 H13 0.9500
C24 C26 1.384(3)
C24 C30 1.385(3)
C25 H14 0.9500
C26 C27 1.387(4)
C26 H15 0.9500
C27 C28 1.387(4)
C27 H16 0.9500
C28 H17 0.9500
C29 C33 1.505(4)
C29 H19 0.9900
C29 H20 0.9900
C30 H18 0.9500
C31 C32 1.503(4)
C31 H21 0.9900
C31 H22 0.9900
C32 H23 0.9900
C32 H24 0.9900
C33 H25 0.9900
C33 H26 0.9900

loop_
_geom_torsion_atom_site_label_1
_geom_torsion_atom_site_label_2
_geom_torsion_atom_site_label_3
_geom_torsion_atom_site_label_4
_geom_torsion
O1 C34 C11 C18 116.9(2)
C19 C34 C11 C18 -117.4(2)
O1 C34 C11 C15 -62.8(3)
C19 C34 C11 C15 63.0(2)
C23 C14 C15 C11 -1.9(3)
C18 C11 C15 C14 1.6(3)
C34 C11 C15 C14 -178.7(2)
O2 C8 C16 N1 -65.0(2)
C24 C8 C16 N1 170.78(19)
O2 C8 C16 C21 57.9(2)
C24 C8 C16 C21 -66.4(2)
C23 C9 C18 C11 -1.8(3)
C15 C11 C18 C9 0.3(3)
C34 C11 C18 C9 -179.4(2)
O1 C34 C19 O5 179.45(18)
C11 C34 C19 O5 54.9(3)
O1 C34 C19 O4 -0.6(3)
C11 C34 C19 O4 -125.2(2)
C22 C13 C20 C21 -1.0(4)
C13 C20 C21 C12 1.0(3)
C13 C20 C21 C16 -179.6(2)
C25 C12 C21 C20 -0.3(4)
C25 C12 C21 C16 -179.8(2)
N1 C16 C21 C20 57.3(3)
C8 C16 C21 C20 -64.6(3)
N1 C16 C21 C12 -123.2(2)
C8 C16 C21 C12 114.8(2)
C20 C13 C22 C25 0.3(4)
C18 C9 C23 C14 1.5(3)
C15 C14 C23 C9 0.3(3)
O2 C8 C24 C26 167.3(2)
C16 C8 C24 C26 -71.6(3)
O2 C8 C24 C30 -13.9(3)
C16 C8 C24 C30 107.2(2)
C13 C22 C25 C12 0.4(4)
C21 C12 C25 C22 -0.4(4)
C30 C24 C26 C27 -1.1(4)
C8 C24 C26 C27 177.8(2)
C24 C26 C27 C28 0.8(4)
C30 C17 C28 C27 -0.3(4)
C26 C27 C28 C17 -0.1(4)
C32 O6 C29 C33 57.2(3)
C28 C17 C30 C24 0.0(4)
C26 C24 C30 C17 0.7(3)
C8 C24 C30 C17 -178.1(2)
C33 O7 C31 C32 -58.0(3)
C29 O6 C32 C31 -58.6(3)
O7 C31 C32 O6 59.3(3)
C31 O7 C33 C29 57.3(3)
O6 C29 C33 O7 -57.1(3)
